data_7039796
loop_
_publ_author_name
'Jeyalakshmi, Kumaramangalam'
'Haribabu, Jebiti'
'Bhuvanesh, Nattamai S. P.'
'Karvembu, Ramasamy'

_publ_section_title
;
 Half-sandwich RuCl2(\h(6)-p-cymene) core complexes containing sulfur
 donor aroylthiourea ligands: DNA and protein binding, DNA cleavage and
 cytotoxic studies.
;
_journal_issue 31
_journal_name_full 'Dalton transactions (Cambridge, England : 2003)'
_journal_page_first 12518
_journal_page_last 12531
_journal_paper_doi 10.1039/c6dt01167e
_journal_volume 45
_journal_year 2016
_chemical_formula_moiety 'C26 H26 Cl2 N2 O Ru S2'
_chemical_formula_sum 'C26 H26 Cl2 N2 O Ru S2'
_chemical_formula_weight 618.58
_chemical_name_systematic
;
 ?
;
_space_group_crystal_system monoclinic
_space_group_IT_number 14
_space_group_name_Hall '-P 2yn'
_space_group_name_H-M_alt 'P 1 21/n 1'
_symmetry_space_group_name_Hall '-P 2yn'
_symmetry_space_group_name_H-M 'P 1 21/n 1'
_atom_sites_solution_hydrogens geom
_atom_sites_solution_primary direct
_audit_creation_date 2015-04-29
_audit_creation_method
;
Olex2 1.2-beta
(compiled 2014.10.22 svn.r3046 for OlexSys, GUI svn.r4928)
;
_audit_update_record
;
2015-12-18 deposited with the CCDC.
2016-07-05 downloaded from the CCDC.
;
_cell_angle_alpha 90
_cell_angle_beta 107.720(2)
_cell_angle_gamma 90
_cell_formula_units_Z 4
_cell_length_a 10.628(2)
_cell_length_b 20.991(4)
_cell_length_c 12.334(2)
_cell_measurement_reflns_used 9880
_cell_measurement_temperature 150.15
_cell_measurement_theta_max 27.449
_cell_measurement_theta_min 2.220
_cell_volume 2621.1(8)
_computing_cell_refinement 'SAINT v8.34A (Bruker, 2013)'
_computing_data_reduction 'SAINT v8.34A (Bruker, 2013)'
_computing_molecular_graphics 'Olex2 (Dolomanov et al., 2009)'
_computing_publication_material 'Olex2 (Dolomanov et al., 2009)'
_computing_structure_refinement 'XL (Sheldrick, 2008)'
_computing_structure_solution 'ShelXT (Sheldrick, 2008)'
_diffrn_ambient_temperature 150.15
_diffrn_measured_fraction_theta_full 0.998
_diffrn_measured_fraction_theta_max 0.984
_diffrn_measurement_device_type 'Bruker APEX-II CCD'
_diffrn_measurement_method '\f and \w scans'
_diffrn_radiation_type MoK\a
_diffrn_radiation_wavelength 0.71073
_diffrn_reflns_av_R_equivalents 0.0363
_diffrn_reflns_av_unetI/netI 0.0255
_diffrn_reflns_Laue_measured_fraction_full 0.998
_diffrn_reflns_Laue_measured_fraction_max 0.984
_diffrn_reflns_limit_h_max 13
_diffrn_reflns_limit_h_min -13
_diffrn_reflns_limit_k_max 26
_diffrn_reflns_limit_k_min -26
_diffrn_reflns_limit_l_max 15
_diffrn_reflns_limit_l_min -15
_diffrn_reflns_number 29930
_diffrn_reflns_point_group_measured_fraction_full 0.998
_diffrn_reflns_point_group_measured_fraction_max 0.984
_diffrn_reflns_theta_full 25.242
_diffrn_reflns_theta_max 27.516
_diffrn_reflns_theta_min 1.986
_diffrn_standards_number 0
_exptl_absorpt_coefficient_mu 0.984
_exptl_absorpt_correction_T_max 0.7456
_exptl_absorpt_correction_T_min 0.6080
_exptl_absorpt_correction_type multi-scan
_exptl_absorpt_process_details
;
SADABS-2014/3 (Bruker,2014) was used for absorption correction.
wR2(int) was 0.1161 before and 0.0480 after correction.
The Ratio of minimum to maximum transmission is 0.8155.
The \l/2 correction factor is Not present.
;
_exptl_crystal_colour brown
_exptl_crystal_colour_primary brown
_exptl_crystal_density_diffrn 1.568
_exptl_crystal_description block
_exptl_crystal_F_000 1256
_exptl_crystal_size_max 0.57
_exptl_crystal_size_mid 0.37
_exptl_crystal_size_min 0.25
_refine_diff_density_max 2.382
_refine_diff_density_min -0.955
_refine_diff_density_rms 0.083
_refine_ls_extinction_method none
_refine_ls_goodness_of_fit_ref 1.106
_refine_ls_hydrogen_treatment constr
_refine_ls_matrix_type full
_refine_ls_number_parameters 310
_refine_ls_number_reflns 5933
_refine_ls_number_restraints 0
_refine_ls_restrained_S_all 1.106
_refine_ls_R_factor_all 0.0372
_refine_ls_R_factor_gt 0.0336
_refine_ls_shift/su_max 0.001
_refine_ls_shift/su_mean 0.000
_refine_ls_structure_factor_coef Fsqd
_refine_ls_weighting_details 'w=1/[\s^2^(Fo^2^)+(0.0201P)^2^+5.3965P] where P=(Fo^2^+2Fc^2^)/3'
_refine_ls_weighting_scheme calc
_refine_ls_wR_factor_gt 0.0748
_refine_ls_wR_factor_ref 0.0765
_reflns_Friedel_coverage 0.000
_reflns_number_gt 5476
_reflns_number_total 5933
_reflns_threshold_expression 'I > 2\s(I)'
_cod_data_source_file c6dt01167e2.cif
_cod_data_source_block kjrutunap
_cod_depositor_comments 'Adding full bibliography for 7039793--7039799.cif.'
_cod_original_cell_volume 2621.1(9)
_cod_database_code 7039796
_shelxl_version_number 2014-3
_shelx_space_group_comment
;
The symmetry employed for this shelxl refinement is uniquely defined
by the following loop, which should always be used as a source of
symmetry information in preference to the above space-group names.
They are only intended as comments.
;
_shelx_estimated_absorpt_t_max 0.791
_shelx_estimated_absorpt_t_min 0.604
_olex2_refinement_description
;
1. Fixed Uiso
 At 1.2 times of:
  All C(H) groups, All N(H) groups
 At 1.5 times of:
  All C(H,H,H) groups
2.a Ternary CH refined with riding coordinates:
 C23(H23)
2.b Aromatic/amide H refined with riding coordinates:
 N2(H2), N1(H1), C8(H8), C21(H21), C18(H18), C22(H22), C19(H19), C5(H5),
 C16(H16), C7(H7), C15(H15), C14(H14), C6(H6), C9(H9), C10(H10), C11(H11)
2.c Idealised Me refined as rotating group:
 C24(H24A,H24B,H24C), C25(H25A,H25B,H25C), C26(H26A,H26B,H26C)
;
_olex2_submission_special_instructions 'No special instructions were received'

loop_
_space_group_symop_operation_xyz
'x, y, z'
'-x+1/2, y+1/2, -z+1/2'
'-x, -y, -z'
'x-1/2, -y-1/2, z-1/2'

loop_
_atom_site_label
_atom_site_type_symbol
_atom_site_fract_x
_atom_site_fract_y
_atom_site_fract_z
_atom_site_U_iso_or_equiv
_atom_site_adp_type
_atom_site_occupancy
_atom_site_site_symmetry_order
_atom_site_calc_flag
_atom_site_refinement_flags_posn
Ru1 Ru 0.46288(2) 0.46860(2) 0.26421(2) 0.01586(6) Uani 1 1 d .
Cl2 Cl 0.37322(6) 0.38715(3) 0.35961(5) 0.02302(13) Uani 1 1 d .
Cl1 Cl 0.33339(6) 0.42334(4) 0.08296(5) 0.02679(15) Uani 1 1 d .
S1 S 0.28528(6) 0.53967(3) 0.26713(6) 0.02169(14) Uani 1 1 d .
S2 S -0.14270(7) 0.30285(3) 0.09480(7) 0.03269(17) Uani 1 1 d .
O1 O -0.1132(2) 0.43897(10) 0.1580(2) 0.0361(5) Uani 1 1 d .
N2 N 0.1097(2) 0.44668(11) 0.1898(2) 0.0227(5) Uani 1 1 d .
H2 H 0.1797 0.4252 0.1870 0.027 Uiso 1 1 calc R
N1 N 0.0247(2) 0.54411(10) 0.2196(2) 0.0223(5) Uani 1 1 d .
H1 H -0.0536 0.5260 0.1948 0.027 Uiso 1 1 calc R
C2 C 0.0300(3) 0.60951(12) 0.2541(2) 0.0208(5) Uani 1 1 d .
C3 C -0.0090(2) 0.62487(12) 0.3514(2) 0.0193(5) Uani 1 1 d .
C8 C -0.0521(3) 0.57905(14) 0.4166(2) 0.0254(6) Uani 1 1 d .
H8 H -0.0536 0.5353 0.3967 0.030 Uiso 1 1 calc R
C13 C 0.0009(3) 0.34656(12) 0.1335(2) 0.0202(5) Uani 1 1 d .
C21 C 0.6459(2) 0.44236(13) 0.2289(2) 0.0234(5) Uani 1 1 d .
H21 H 0.6625 0.4100 0.1812 0.028 Uiso 1 1 calc R
C18 C 0.5958(3) 0.53910(14) 0.3672(2) 0.0240(6) Uani 1 1 d .
H18 H 0.5801 0.5716 0.4152 0.029 Uiso 1 1 calc R
C12 C -0.0083(3) 0.41383(13) 0.1609(2) 0.0213(5) Uani 1 1 d .
C22 C 0.6032(2) 0.50341(13) 0.1820(2) 0.0197(5) Uani 1 1 d .
H22 H 0.5914 0.5109 0.1035 0.024 Uiso 1 1 calc R
C19 C 0.6357(3) 0.47855(15) 0.4126(2) 0.0283(6) Uani 1 1 d .
H19 H 0.6442 0.4703 0.4903 0.034 Uiso 1 1 calc R
C4 C -0.0052(3) 0.69031(13) 0.3836(2) 0.0255(6) Uani 1 1 d .
C20 C 0.6639(3) 0.42896(14) 0.3439(3) 0.0281(6) Uani 1 1 d .
C1 C 0.1296(3) 0.50894(12) 0.2224(2) 0.0189(5) Uani 1 1 d .
C23 C 0.5307(3) 0.61791(13) 0.2013(2) 0.0228(5) Uani 1 1 d .
H23 H 0.4827 0.6377 0.2511 0.027 Uiso 1 1 calc R
C5 C 0.0379(3) 0.73678(13) 0.3190(3) 0.0333(7) Uani 1 1 d .
H5 H 0.0424 0.7803 0.3412 0.040 Uiso 1 1 calc R
C16 C -0.0610(3) 0.23663(14) 0.0743(3) 0.0327(7) Uani 1 1 d .
H16 H -0.1031 0.1971 0.0488 0.039 Uiso 1 1 calc R
C24 C 0.4359(3) 0.61539(15) 0.0804(3) 0.0310(6) Uani 1 1 d .
H24A H 0.4849 0.6045 0.0274 0.047 Uiso 1 1 calc GR
H24B H 0.3937 0.6571 0.0602 0.047 Uiso 1 1 calc GR
H24C H 0.3681 0.5830 0.0761 0.047 Uiso 1 1 calc GR
C7 C 0.0680(3) 0.65561(14) 0.1917(3) 0.0297(6) Uani 1 1 d .
H7 H 0.0910 0.6443 0.1256 0.036 Uiso 1 1 calc R
C15 C 0.0702(3) 0.24625(14) 0.0981(3) 0.0337(7) Uani 1 1 d .
H15 H 0.1309 0.2141 0.0924 0.040 Uiso 1 1 calc R
C14 C 0.1070(3) 0.30982(14) 0.1325(3) 0.0294(6) Uani 1 1 d .
H14 H 0.1952 0.3252 0.1526 0.035 Uiso 1 1 calc R
C25 C 0.6506(3) 0.65975(14) 0.2073(3) 0.0315(7) Uani 1 1 d .
H25A H 0.7095 0.6609 0.2857 0.047 Uiso 1 1 calc GR
H25B H 0.6210 0.7031 0.1825 0.047 Uiso 1 1 calc GR
H25C H 0.6981 0.6421 0.1573 0.047 Uiso 1 1 calc GR
C6 C 0.0728(3) 0.71971(15) 0.2258(3) 0.0380(8) Uani 1 1 d .
H6 H 0.1008 0.7514 0.1832 0.046 Uiso 1 1 calc R
C9 C -0.0915(3) 0.59706(17) 0.5080(3) 0.0336(7) Uani 1 1 d .
H9 H -0.1213 0.5658 0.5503 0.040 Uiso 1 1 calc R
C10 C -0.0881(3) 0.66159(18) 0.5393(3) 0.0396(8) Uani 1 1 d .
H10 H -0.1158 0.6738 0.6026 0.048 Uiso 1 1 calc R
C11 C -0.0456(3) 0.70651(16) 0.4797(3) 0.0360(8) Uani 1 1 d .
H11 H -0.0428 0.7498 0.5027 0.043 Uiso 1 1 calc R
C26 C 0.7030(3) 0.36352(17) 0.3921(3) 0.0437(9) Uani 1 1 d .
H26A H 0.6544 0.3530 0.4456 0.066 Uiso 1 1 calc GR
H26B H 0.7981 0.3627 0.4319 0.066 Uiso 1 1 calc GR
H26C H 0.6821 0.3323 0.3301 0.066 Uiso 1 1 calc GR
C17 C 0.5781(2) 0.55300(12) 0.2494(2) 0.0184(5) Uani 1 1 d .

loop_
_atom_site_aniso_label
_atom_site_aniso_U_11
_atom_site_aniso_U_22
_atom_site_aniso_U_33
_atom_site_aniso_U_23
_atom_site_aniso_U_13
_atom_site_aniso_U_12
Ru1 0.01432(10) 0.01857(10) 0.01531(10) -0.00088(7) 0.00542(7) -0.00214(7)
Cl2 0.0249(3) 0.0225(3) 0.0237(3) 0.0011(2) 0.0105(2) -0.0044(2)
Cl1 0.0211(3) 0.0417(4) 0.0195(3) -0.0099(3) 0.0090(2) -0.0086(3)
S1 0.0176(3) 0.0173(3) 0.0310(3) -0.0060(3) 0.0085(3) -0.0029(2)
S2 0.0213(3) 0.0222(3) 0.0502(5) -0.0005(3) 0.0043(3) -0.0063(3)
O1 0.0185(10) 0.0246(11) 0.0688(16) -0.0082(10) 0.0187(10) -0.0022(8)
N2 0.0152(10) 0.0200(11) 0.0354(13) -0.0091(10) 0.0113(9) -0.0024(8)
N1 0.0181(11) 0.0174(11) 0.0344(13) -0.0061(9) 0.0123(9) -0.0023(8)
C2 0.0190(12) 0.0168(12) 0.0276(13) -0.0016(10) 0.0085(10) 0.0016(10)
C3 0.0148(12) 0.0172(12) 0.0239(13) -0.0025(10) 0.0028(10) 0.0033(9)
C8 0.0201(13) 0.0255(14) 0.0311(15) 0.0005(11) 0.0086(11) 0.0020(11)
C13 0.0198(12) 0.0196(12) 0.0213(12) -0.0032(10) 0.0065(10) -0.0048(10)
C21 0.0128(12) 0.0237(13) 0.0348(15) 0.0002(11) 0.0089(11) 0.0010(10)
C18 0.0216(13) 0.0321(15) 0.0178(12) -0.0051(11) 0.0050(10) -0.0094(11)
C12 0.0174(12) 0.0223(13) 0.0260(13) -0.0038(10) 0.0093(10) -0.0035(10)
C22 0.0149(12) 0.0261(13) 0.0199(12) 0.0002(10) 0.0078(9) -0.0032(10)
C19 0.0204(13) 0.0418(17) 0.0182(12) 0.0071(12) -0.0007(10) -0.0097(12)
C4 0.0176(13) 0.0194(13) 0.0332(15) -0.0060(11) -0.0015(11) 0.0047(10)
C20 0.0131(12) 0.0315(15) 0.0364(16) 0.0103(12) 0.0026(11) -0.0024(11)
C1 0.0199(12) 0.0195(12) 0.0199(12) -0.0035(10) 0.0099(10) -0.0027(10)
C23 0.0204(13) 0.0197(13) 0.0286(14) 0.0000(11) 0.0078(11) -0.0019(10)
C5 0.0291(16) 0.0137(13) 0.0488(19) -0.0026(12) -0.0004(14) 0.0016(11)
C16 0.0412(18) 0.0205(14) 0.0329(16) -0.0053(12) 0.0059(13) -0.0075(12)
C24 0.0249(15) 0.0302(15) 0.0328(16) 0.0101(12) 0.0012(12) -0.0013(12)
C7 0.0306(16) 0.0287(15) 0.0316(15) 0.0038(12) 0.0122(12) 0.0010(12)
C15 0.0377(17) 0.0233(14) 0.0425(18) -0.0116(13) 0.0157(14) -0.0007(12)
C14 0.0244(14) 0.0258(14) 0.0399(17) -0.0106(12) 0.0128(12) -0.0051(11)
C25 0.0266(15) 0.0239(14) 0.0418(17) 0.0054(13) 0.0070(13) -0.0051(12)
C6 0.0380(18) 0.0233(15) 0.051(2) 0.0130(14) 0.0111(15) -0.0027(13)
C9 0.0261(15) 0.0489(19) 0.0271(15) 0.0026(13) 0.0102(12) 0.0028(13)
C10 0.0291(16) 0.062(2) 0.0264(15) -0.0142(15) 0.0055(13) 0.0097(15)
C11 0.0269(15) 0.0366(17) 0.0378(17) -0.0188(14) -0.0001(13) 0.0105(13)
C26 0.0260(16) 0.0385(18) 0.059(2) 0.0239(17) 0.0019(15) 0.0056(14)
C17 0.0134(11) 0.0216(12) 0.0199(12) -0.0005(10) 0.0044(9) -0.0051(9)

loop_
_atom_type_symbol
_atom_type_description
_atom_type_scat_dispersion_real
_atom_type_scat_dispersion_imag
_atom_type_scat_source
C C 0.0033 0.0016 'International Tables Vol C Tables 4.2.6.8 and 6.1.1.4'
H H 0.0000 0.0000 'International Tables Vol C Tables 4.2.6.8 and 6.1.1.4'
Cl Cl 0.1484 0.1585 'International Tables Vol C Tables 4.2.6.8 and 6.1.1.4'
N N 0.0061 0.0033 'International Tables Vol C Tables 4.2.6.8 and 6.1.1.4'
O O 0.0106 0.0060 'International Tables Vol C Tables 4.2.6.8 and 6.1.1.4'
Ru Ru -1.2594 0.8363 'International Tables Vol C Tables 4.2.6.8 and 6.1.1.4'
S S 0.1246 0.1234 'International Tables Vol C Tables 4.2.6.8 and 6.1.1.4'

loop_
_geom_angle_atom_site_label_1
_geom_angle_atom_site_label_2
_geom_angle_atom_site_label_3
_geom_angle
Cl2 Ru1 Cl1 88.55(3)
S1 Ru1 Cl2 90.23(3)
S1 Ru1 Cl1 91.65(3)
C21 Ru1 Cl2 115.01(8)
C21 Ru1 Cl1 90.42(8)
C21 Ru1 S1 154.73(7)
C21 Ru1 C20 36.99(11)
C21 Ru1 C17 68.53(10)
C18 Ru1 Cl2 118.57(7)
C18 Ru1 Cl1 152.82(7)
C18 Ru1 S1 86.70(8)
C18 Ru1 C21 80.12(11)
C18 Ru1 C22 68.05(10)
C18 Ru1 C19 37.66(11)
C18 Ru1 C20 68.27(11)
C18 Ru1 C17 38.46(9)
C22 Ru1 Cl2 152.93(7)
C22 Ru1 Cl1 88.79(7)
C22 Ru1 S1 116.78(7)
C22 Ru1 C21 38.09(10)
C22 Ru1 C19 80.58(10)
C22 Ru1 C20 68.15(10)
C22 Ru1 C17 37.64(10)
C19 Ru1 Cl2 90.88(8)
C19 Ru1 Cl1 155.25(9)
C19 Ru1 S1 113.09(9)
C19 Ru1 C21 67.49(11)
C19 Ru1 C20 37.96(12)
C19 Ru1 C17 69.03(10)
C20 Ru1 Cl2 89.34(8)
C20 Ru1 Cl1 117.29(9)
C20 Ru1 S1 151.03(9)
C17 Ru1 Cl2 157.02(7)
C17 Ru1 Cl1 114.38(7)
C17 Ru1 S1 87.76(7)
C17 Ru1 C20 81.56(10)
C1 S1 Ru1 116.61(9)
C16 S2 C13 91.58(14)
C12 N2 H2 116.5
C1 N2 H2 116.5
C1 N2 C12 127.0(2)
C2 N1 H1 117.7
C1 N1 H1 117.7
C1 N1 C2 124.5(2)
C3 C2 N1 118.2(2)
C7 C2 N1 120.1(2)
C7 C2 C3 121.7(3)
C2 C3 C4 117.6(2)
C8 C3 C2 123.6(2)
C8 C3 C4 118.8(3)
C3 C8 H8 119.6
C9 C8 C3 120.8(3)
C9 C8 H8 119.6
C12 C13 S2 117.7(2)
C14 C13 S2 111.2(2)
C14 C13 C12 131.2(2)
Ru1 C21 H21 130.3
C22 C21 Ru1 70.23(14)
C22 C21 H21 119.3
C20 C21 Ru1 72.86(16)
C20 C21 H21 119.3
C20 C21 C22 121.4(3)
Ru1 C18 H18 130.4
C19 C18 Ru1 71.32(16)
C19 C18 H18 119.4
C19 C18 C17 121.3(3)
C17 C18 Ru1 71.66(14)
C17 C18 H18 119.4
O1 C12 N2 122.7(2)
O1 C12 C13 122.3(2)
N2 C12 C13 115.1(2)
Ru1 C22 H22 129.4
C21 C22 Ru1 71.68(15)
C21 C22 H22 119.3
C17 C22 Ru1 72.06(14)
C17 C22 C21 121.3(2)
C17 C22 H22 119.3
Ru1 C19 H19 128.9
C18 C19 Ru1 71.02(15)
C18 C19 H19 119.5
C18 C19 C20 121.0(3)
C20 C19 Ru1 72.94(16)
C20 C19 H19 119.5
C5 C4 C3 119.4(3)
C11 C4 C3 118.3(3)
C11 C4 C5 122.3(3)
C21 C20 Ru1 70.15(15)
C21 C20 C19 117.7(3)
C21 C20 C26 121.3(3)
C19 C20 Ru1 69.10(16)
C19 C20 C26 120.8(3)
C26 C20 Ru1 129.0(2)
N2 C1 S1 120.40(19)
N1 C1 S1 121.5(2)
N1 C1 N2 118.1(2)
C24 C23 H23 107.8
C24 C23 C25 111.1(2)
C25 C23 H23 107.8
C17 C23 H23 107.8
C17 C23 C24 113.2(2)
C17 C23 C25 109.0(2)
C4 C5 H5 119.6
C6 C5 C4 120.8(3)
C6 C5 H5 119.6
S2 C16 H16 123.6
C15 C16 S2 112.7(2)
C15 C16 H16 123.6
C23 C24 H24A 109.5
C23 C24 H24B 109.5
C23 C24 H24C 109.5
H24A C24 H24B 109.5
H24A C24 H24C 109.5
H24B C24 H24C 109.5
C2 C7 H7 120.1
C2 C7 C6 119.8(3)
C6 C7 H7 120.1
C16 C15 H15 123.9
C16 C15 C14 112.2(3)
C14 C15 H15 123.9
C13 C14 C15 112.3(3)
C13 C14 H14 123.9
C15 C14 H14 123.9
C23 C25 H25A 109.5
C23 C25 H25B 109.5
C23 C25 H25C 109.5
H25A C25 H25B 109.5
H25A C25 H25C 109.5
H25B C25 H25C 109.5
C5 C6 C7 120.7(3)
C5 C6 H6 119.6
C7 C6 H6 119.6
C8 C9 H9 119.9
C8 C9 C10 120.2(3)
C10 C9 H9 119.9
C9 C10 H10 119.8
C11 C10 C9 120.5(3)
C11 C10 H10 119.8
C4 C11 H11 119.3
C10 C11 C4 121.4(3)
C10 C11 H11 119.3
C20 C26 H26A 109.5
C20 C26 H26B 109.5
C20 C26 H26C 109.5
H26A C26 H26B 109.5
H26A C26 H26C 109.5
H26B C26 H26C 109.5
C18 C17 Ru1 69.88(14)
C18 C17 C23 120.4(2)
C22 C17 Ru1 70.29(14)
C22 C17 C18 117.2(2)
C22 C17 C23 122.4(2)
C23 C17 Ru1 129.33(17)

loop_
_geom_bond_atom_site_label_1
_geom_bond_atom_site_label_2
_geom_bond_distance
Ru1 Cl2 2.4286(7)
Ru1 Cl1 2.4333(7)
Ru1 S1 2.4147(7)
Ru1 C21 2.189(3)
Ru1 C18 2.169(3)
Ru1 C22 2.170(2)
Ru1 C19 2.173(3)
Ru1 C20 2.224(3)
Ru1 C17 2.193(3)
S1 C1 1.704(3)
S2 C13 1.719(3)
S2 C16 1.698(3)
O1 C12 1.224(3)
N2 H2 0.8800
N2 C12 1.379(3)
N2 C1 1.365(3)
N1 H1 0.8800
N1 C2 1.433(3)
N1 C1 1.329(3)
C2 C3 1.421(4)
C2 C7 1.372(4)
C3 C8 1.416(4)
C3 C4 1.427(4)
C8 H8 0.9500
C8 C9 1.370(4)
C13 C12 1.462(4)
C13 C14 1.370(4)
C21 H21 0.9500
C21 C22 1.422(4)
C21 C20 1.400(4)
C18 H18 0.9500
C18 C19 1.402(4)
C18 C17 1.437(4)
C22 H22 0.9500
C22 C17 1.408(4)
C19 H19 0.9500
C19 C20 1.431(5)
C4 C5 1.421(4)
C4 C11 1.419(4)
C20 C26 1.504(4)
C23 H23 1.0000
C23 C24 1.526(4)
C23 C25 1.531(4)
C23 C17 1.510(4)
C5 H5 0.9500
C5 C6 1.359(5)
C16 H16 0.9500
C16 C15 1.350(5)
C24 H24A 0.9800
C24 H24B 0.9800
C24 H24C 0.9800
C7 H7 0.9500
C7 C6 1.406(4)
C15 H15 0.9500
C15 C14 1.419(4)
C14 H14 0.9500
C25 H25A 0.9800
C25 H25B 0.9800
C25 H25C 0.9800
C6 H6 0.9500
C9 H9 0.9500
C9 C10 1.406(5)
C10 H10 0.9500
C10 C11 1.355(5)
C11 H11 0.9500
C26 H26A 0.9800
C26 H26B 0.9800
C26 H26C 0.9800

loop_
_geom_hbond_atom_site_label_D
_geom_hbond_atom_site_label_H
_geom_hbond_atom_site_label_A
_geom_hbond_distance_DH
_geom_hbond_distance_HA
_geom_hbond_distance_DA
_geom_hbond_angle_DHA
N2 H2 Cl2 0.88 2.60 3.197(2) 126.4
N2 H2 Cl1 0.88 2.36 3.088(2) 139.6
N1 H1 O1 0.88 1.94 2.630(3) 134.0

loop_
_geom_torsion_atom_site_label_1
_geom_torsion_atom_site_label_2
_geom_torsion_atom_site_label_3
_geom_torsion_atom_site_label_4
_geom_torsion
Ru1 S1 C1 N2 1.6(2)
Ru1 S1 C1 N1 -179.34(18)
Ru1 C21 C22 C17 54.5(2)
Ru1 C21 C20 C19 -51.8(2)
Ru1 C21 C20 C26 124.3(3)
Ru1 C18 C19 C20 55.3(2)
Ru1 C18 C17 C22 -53.7(2)
Ru1 C18 C17 C23 124.6(2)
Ru1 C22 C17 C18 53.5(2)
Ru1 C22 C17 C23 -124.8(2)
Ru1 C19 C20 C21 52.3(2)
Ru1 C19 C20 C26 -123.8(3)
S2 C13 C12 O1 0.8(4)
S2 C13 C12 N2 -179.16(19)
S2 C13 C14 C15 1.1(3)
S2 C16 C15 C14 -1.0(4)
N1 C2 C3 C8 0.5(4)
N1 C2 C3 C4 -179.0(2)
N1 C2 C7 C6 179.9(3)
C2 N1 C1 S1 -0.9(4)
C2 N1 C1 N2 178.2(2)
C2 C3 C8 C9 -178.4(3)
C2 C3 C4 C5 -0.6(4)
C2 C3 C4 C11 179.2(2)
C2 C7 C6 C5 -1.2(5)
C3 C2 C7 C6 2.0(4)
C3 C8 C9 C10 -0.9(4)
C3 C4 C5 C6 1.4(4)
C3 C4 C11 C10 -0.6(4)
C8 C3 C4 C5 179.9(3)
C8 C3 C4 C11 -0.3(4)
C8 C9 C10 C11 -0.1(5)
C13 S2 C16 C15 1.4(3)
C21 C22 C17 Ru1 -54.3(2)
C21 C22 C17 C18 -0.8(4)
C21 C22 C17 C23 -179.0(2)
C18 C19 C20 Ru1 -54.5(2)
C18 C19 C20 C21 -2.1(4)
C18 C19 C20 C26 -178.2(3)
C12 N2 C1 S1 174.2(2)
C12 N2 C1 N1 -4.9(4)
C12 C13 C14 C15 -178.8(3)
C22 C21 C20 Ru1 52.9(2)
C22 C21 C20 C19 1.1(4)
C22 C21 C20 C26 177.1(3)
C19 C18 C17 Ru1 53.4(2)
C19 C18 C17 C22 -0.3(4)
C19 C18 C17 C23 178.0(2)
C4 C3 C8 C9 1.1(4)
C4 C5 C6 C7 -0.5(5)
C20 C21 C22 Ru1 -54.1(2)
C20 C21 C22 C17 0.4(4)
C1 N2 C12 O1 2.4(5)
C1 N2 C12 C13 -177.7(2)
C1 N1 C2 C3 -113.9(3)
C1 N1 C2 C7 68.1(4)
C5 C4 C11 C10 179.1(3)
C16 S2 C13 C12 178.5(2)
C16 S2 C13 C14 -1.4(2)
C16 C15 C14 C13 0.0(4)
C24 C23 C17 Ru1 -54.1(3)
C24 C23 C17 C18 -142.1(3)
C24 C23 C17 C22 36.1(3)
C7 C2 C3 C8 178.4(3)
C7 C2 C3 C4 -1.1(4)
C14 C13 C12 O1 -179.4(3)
C14 C13 C12 N2 0.7(4)
C25 C23 C17 Ru1 -178.3(2)
C25 C23 C17 C18 93.7(3)
C25 C23 C17 C22 -88.1(3)
C9 C10 C11 C4 0.9(5)
C11 C4 C5 C6 -178.4(3)
C17 C18 C19 Ru1 -53.6(2)
C17 C18 C19 C20 1.8(4)
